data_7024131
loop_
_publ_author_name
'Crowley, James D.'
'Bandeen, Pauline H.'

_publ_section_title
;
 A multicomponent CuAAC &quot;click&quot; approach to a library of hybrid
 polydentate 2-pyridyl-1,2,3-triazole ligands: new building blocks for the
 generation of metallosupramolecular architectures.
;
_journal_issue 2
_journal_name_full 'Dalton transactions (Cambridge, England : 2003)'
_journal_page_first 612
_journal_page_last 623
_journal_paper_doi 10.1039/b911276f
_journal_volume 39
_journal_year 2010
_chemical_formula_moiety 'C36 H34 Ag3 N18, 3(F6 Sb), 2(C2 H3 N)'
_chemical_formula_sum 'C40 H40 Ag3 F18 N20 Sb3'
_chemical_formula_weight 1831.81
_chemical_name_systematic
;
?
;
_space_group_IT_number 2
_symmetry_cell_setting triclinic
_symmetry_space_group_name_Hall '-P 1'
_symmetry_space_group_name_H-M 'P -1'
_atom_sites_solution_hydrogens geom
_atom_sites_solution_primary direct
_atom_sites_solution_secondary difmap
_audit_conform_dict_location ftp://ftp.iucr.org/pub/cif_core.dic
_audit_conform_dict_name cif_core.dic
_audit_conform_dict_version 2.4
_audit_creation_date 2009-05-25
_audit_creation_method 'WinGX routine CIF_UPDATE'
_cell_angle_alpha 62.945(5)
_cell_angle_beta 78.556(6)
_cell_angle_gamma 73.474(6)
_cell_formula_units_Z 1
_cell_length_a 8.779(1)
_cell_length_b 13.727(2)
_cell_length_c 14.166(2)
_cell_measurement_reflns_used 7441
_cell_measurement_temperature 90(2)
_cell_measurement_theta_max 26.4
_cell_measurement_theta_min 2.42
_cell_volume 1452.7(3)
_computing_cell_refinement 'APEX2 and SAINT (Bruker, 2007)'
_computing_data_collection 'APEX2 (Bruker, 2007)'
_computing_data_reduction 'SAINT (Bruker, 2007)'
_computing_molecular_graphics 'ORTEP-3 (Farrugia, 1997) & Mercury (Macrae et al., 2006)'
_computing_publication_material 'SHELXTL-97 (Sheldrick, 2008) & enCIFer (Allen et al., 2004)'
_computing_structure_refinement 'SHELXL-97 (Sheldrick, 2008)'
_computing_structure_solution 'SIR97 (Altomare et al., 1999)'
_diffrn_ambient_temperature 90(2)
_diffrn_measured_fraction_theta_full 0.94
_diffrn_measured_fraction_theta_max 0.94
_diffrn_measurement_device_type 'Bruker APEXII CCD area detector'
_diffrn_measurement_method 'phi and omega scans'
_diffrn_radiation_monochromator graphite
_diffrn_radiation_type MoK\a
_diffrn_radiation_wavelength 0.71069
_diffrn_reflns_av_R_equivalents 0.041
_diffrn_reflns_av_unetI/netI 0.0324
_diffrn_reflns_limit_h_max 10
_diffrn_reflns_limit_h_min -10
_diffrn_reflns_limit_k_max 16
_diffrn_reflns_limit_k_min -16
_diffrn_reflns_limit_l_max 17
_diffrn_reflns_limit_l_min -16
_diffrn_reflns_number 24028
_diffrn_reflns_theta_full 25.5
_diffrn_reflns_theta_max 25.5
_diffrn_reflns_theta_min 1.62
_exptl_absorpt_coefficient_mu 2.474
_exptl_absorpt_correction_T_max 0.78
_exptl_absorpt_correction_T_min 0.36
_exptl_absorpt_correction_type multi-scan
_exptl_absorpt_process_details 'SADABS (Bruker, 2007)'
_exptl_crystal_colour colourless
_exptl_crystal_density_diffrn 2.08
_exptl_crystal_density_method 'not measured'
_exptl_crystal_description block
_exptl_crystal_F_000 864
_exptl_crystal_size_max 0.60
_exptl_crystal_size_mid 0.25
_exptl_crystal_size_min 0.10
_refine_diff_density_max 3.577
_refine_diff_density_min -4.249
_refine_diff_density_rms 0.477
_refine_ls_extinction_coef 0.011(2)
_refine_ls_extinction_expression Fc^*^=kFc[1+0.001xFc^2^\l^3^/sin(2\q)]^-1/4^
_refine_ls_extinction_method SHELXL
_refine_ls_goodness_of_fit_ref 1.47
_refine_ls_hydrogen_treatment constr
_refine_ls_matrix_type full
_refine_ls_number_parameters 385
_refine_ls_number_reflns 5084
_refine_ls_number_restraints 0
_refine_ls_restrained_S_all 1.47
_refine_ls_R_factor_all 0.0962
_refine_ls_R_factor_gt 0.0945
_refine_ls_shift/su_max 0.001
_refine_ls_shift/su_mean 0
_refine_ls_structure_factor_coef Fsqd
_refine_ls_weighting_details 'calc w=1/[\s^2^(Fo^2^)+(0.2000P)^2^+0.0000P] where P=(Fo^2^+2Fc^2^)/3'
_refine_ls_weighting_scheme calc
_refine_ls_wR_factor_gt 0.2931
_refine_ls_wR_factor_ref 0.3021
_reflns_number_gt 4867
_reflns_number_total 5084
_reflns_threshold_expression >2\s(I)
_cod_data_source_file b911276f.txt
_cod_data_source_block jc324b
_cod_depositor_comments
;
The following automatic conversions were performed:

'_symmetry_cell_setting' value 'Triclinic' changed to 'triclinic'
according to /home/saulius/struct/CIF-dictionaries/cif_core.dic
dictionary named 'cif_core.dic' version 2.4.2 from 2011-04-26.

Automatic conversion script
Id: cif_fix_values 1891 2012-01-12 08:04:46Z andrius 
;
_cod_original_sg_symbol_H-M P-1
_cod_original_formula_sum 'C40 H40 Ag3 F18 N20 Sb3 '
_cod_database_code 7024131

loop_
_symmetry_equiv_pos_as_xyz
'x, y, z'
'-x, -y, -z'

loop_
_atom_site_label
_atom_site_type_symbol
_atom_site_fract_x
_atom_site_fract_y
_atom_site_fract_z
_atom_site_U_iso_or_equiv
_atom_site_adp_type
_atom_site_occupancy
_atom_site_symmetry_multiplicity
_atom_site_calc_flag
_atom_site_refinement_flags
C1 C 0.3741(8) 0.3177(7) -0.1367(6) 0.0252(17) Uani 1 1 d .
H1 H 0.3395 0.3878 -0.1355 0.03 Uiso 1 1 calc R
C2 C 0.2961(8) 0.2349(7) -0.0691(6) 0.0242(16) Uani 1 1 d .
H2 H 0.2115 0.2486 -0.0223 0.029 Uiso 1 1 calc R
C3 C 0.3450(9) 0.1290(8) -0.0710(6) 0.0308(19) Uani 1 1 d .
H3 H 0.2925 0.0718 -0.0269 0.037 Uiso 1 1 calc R
C4 C 0.4747(8) 0.1123(7) -0.1411(6) 0.0245(16) Uani 1 1 d .
H4 H 0.5121 0.0432 -0.1442 0.029 Uiso 1 1 calc R
C5 C 0.5467(7) 0.2019(6) -0.2064(5) 0.0165(14) Uani 1 1 d .
C6 C 0.6876(8) 0.1880(6) -0.2836(6) 0.0233(16) Uani 1 1 d .
H6A H 0.7681 0.2222 -0.2805 0.028 Uiso 1 1 calc R
H6B H 0.7339 0.1087 -0.2629 0.028 Uiso 1 1 calc R
C7 C 0.6404(8) 0.1916(6) -0.4562(6) 0.0206(15) Uani 1 1 d .
H7 H 0.6687 0.1156 -0.4405 0.025 Uiso 1 1 calc R
C8 C 0.4120(8) 0.7198(7) -0.4495(5) 0.0192(15) Uani 1 1 d .
C9 C 0.4447(8) 0.7149(6) -0.3497(6) 0.0188(15) Uani 1 1 d .
C10 C 0.4244(8) 0.7949(6) -0.3139(5) 0.0160(14) Uani 1 1 d .
H10 H 0.3818 0.8714 -0.3484 0.019 Uiso 1 1 calc R
C11 C 0.4911(9) 0.7787(7) -0.1398(6) 0.0210(15) Uani 1 1 d .
H11A H 0.4912 0.858 -0.1779 0.025 Uiso 1 1 calc R
H11B H 0.5912 0.7403 -0.107 0.025 Uiso 1 1 calc R
C12 C 0.3549(9) 0.7631(7) -0.0532(6) 0.0266(17) Uani 1 1 d .
C13 C 0.2476(10) 0.8552(6) -0.0453(6) 0.0256(17) Uani 1 1 d .
H13 H 0.2535 0.927 -0.0965 0.031 Uiso 1 1 calc R
C14 C 0.1302(9) 0.8405(7) 0.0395(6) 0.0252(17) Uani 1 1 d .
H14 H 0.0579 0.9016 0.0465 0.03 Uiso 1 1 calc R
C15 C 0.1251(9) 0.7335(8) 0.1116(6) 0.0306(19) Uani 1 1 d .
H15 H 0.0505 0.7201 0.1702 0.037 Uiso 1 1 calc R
C16 C 0.2326(8) 0.6452(6) 0.0965(6) 0.0199(14) Uani 1 1 d .
H16 H 0.2249 0.5726 0.1447 0.024 Uiso 1 1 calc R
C100 C 0.9790(10) 0.4872(6) -0.3730(5) 0.0247(17) Uani 1 1 d .
C101 C 1.1351(9) 0.5060(8) -0.3810(7) 0.0292(18) Uani 1 1 d .
H10A H 1.2137 0.4514 -0.3997 0.044 Uiso 1 1 calc R
H10B H 1.1553 0.4993 -0.3139 0.044 Uiso 1 1 calc R
H10C H 1.1403 0.58 -0.4348 0.044 Uiso 1 1 calc R
C102 C -0.1340(12) 0.8624(8) -0.2781(10) 0.050(3) Uani 1 1 d .
C103 C -0.2273(11) 0.9143(9) -0.2438(11) 0.052(3) Uani 1 1 d .
H10D H -0.3115 0.8756 -0.2063 0.079 Uiso 1 1 calc R
H10E H -0.2695 0.9849 -0.3 0.079 Uiso 1 1 calc R
H10F H -0.1814 0.9271 -0.1954 0.079 Uiso 1 1 calc R
N1 N 0.4988(7) 0.3021(5) -0.2048(5) 0.0228(14) Uani 1 1 d .
N2 N 0.6414(7) 0.2397(6) -0.3929(5) 0.0223(13) Uani 1 1 d .
N3 N 0.5889(7) 0.3521(5) -0.4419(5) 0.0210(13) Uani 1 1 d .
N4 N 0.4426(7) 0.6247(5) -0.4625(5) 0.0206(13) Uani 1 1 d .
N5 N 0.5064(8) 0.6134(6) -0.2731(5) 0.0309(16) Uani 1 1 d .
N6 N 0.5309(8) 0.6281(6) -0.1928(5) 0.0307(16) Uani 1 1 d .
N7 N 0.4814(7) 0.7364(5) -0.2155(5) 0.0194(12) Uani 1 1 d .
N8 N 0.3472(7) 0.6579(5) 0.0165(4) 0.0195(13) Uani 1 1 d .
N100 N 0.8543(8) 0.4715(6) -0.3666(5) 0.0292(15) Uani 1 1 d .
N101 N -0.0119(13) 0.7929(11) -0.3227(9) 0.071(3) Uani 1 1 d .
F1 F 1.0041(6) 0.7637(5) -0.5653(4) 0.0418(13) Uani 1 1 d .
F2 F 0.9193(6) 0.8855(5) -0.7611(4) 0.0463(15) Uani 1 1 d .
F3 F 0.7128(7) 0.8355(6) -0.4906(4) 0.0517(17) Uani 1 1 d .
F4 F 0.8801(7) 0.9790(5) -0.6295(6) 0.0528(16) Uani 1 1 d .
F5 F 0.6304(6) 0.9585(4) -0.6871(4) 0.0352(12) Uani 1 1 d .
F6 F 0.7483(6) 0.7420(5) -0.6227(5) 0.0507(15) Uani 1 1 d .
F7 F 0.0381(6) 0.6454(4) -0.0649(4) 0.0355(11) Uani 1 1 d .
F8 F 0.2166(6) 0.4368(5) 0.0198(4) 0.0379(13) Uani 1 1 d .
F9 F 0.0336(6) 0.4953(5) -0.1330(4) 0.0359(12) Uani 1 1 d .
Ag1 Ag 0.59216(7) 0.45729(5) -0.33296(4) 0.0235(4) Uani 1 1 d .
Ag2 Ag 0.5 0.5 0 0.0219(4) Uani 1 2 d S
Sb1 Sb 0.81623(5) 0.85869(4) -0.62536(4) 0.0247(4) Uani 1 1 d .
Sb2 Sb 0 0.5 0 0.0231(4) Uani 1 2 d S

loop_
_atom_site_aniso_label
_atom_site_aniso_U_11
_atom_site_aniso_U_22
_atom_site_aniso_U_33
_atom_site_aniso_U_23
_atom_site_aniso_U_13
_atom_site_aniso_U_12
C1 0.016(3) 0.036(4) 0.018(3) -0.014(3) -0.002(3) 0.007(3)
C2 0.019(3) 0.033(4) 0.021(4) -0.016(3) -0.004(3) 0.004(3)
C3 0.022(4) 0.046(5) 0.014(3) -0.007(4) 0.003(3) -0.003(3)
C4 0.019(4) 0.037(4) 0.015(3) -0.012(3) -0.004(3) 0.001(3)
C5 0.014(3) 0.023(3) 0.007(3) -0.005(3) -0.007(2) 0.004(3)
C6 0.017(3) 0.023(4) 0.022(4) -0.010(3) -0.005(3) 0.011(3)
C7 0.014(3) 0.024(4) 0.018(3) -0.011(3) 0.000(3) 0.007(3)
C8 0.009(3) 0.026(4) 0.014(3) -0.006(3) 0.000(2) 0.004(3)
C9 0.020(3) 0.020(4) 0.017(3) -0.014(3) -0.004(3) 0.007(3)
C10 0.020(3) 0.018(3) 0.013(3) -0.010(3) -0.003(3) -0.004(3)
C11 0.024(4) 0.030(4) 0.011(3) -0.012(3) -0.002(3) -0.002(3)
C12 0.019(3) 0.039(5) 0.018(4) -0.013(3) -0.010(3) 0.007(3)
C13 0.034(4) 0.016(4) 0.018(3) -0.005(3) 0.002(3) 0.002(3)
C14 0.022(3) 0.023(4) 0.018(4) -0.008(3) -0.002(3) 0.011(3)
C15 0.018(4) 0.042(5) 0.017(4) -0.011(4) -0.003(3) 0.013(3)
C16 0.017(3) 0.021(4) 0.020(4) -0.008(3) -0.003(3) -0.003(3)
C100 0.028(4) 0.021(4) 0.009(3) 0.000(3) -0.003(3) 0.008(3)
C101 0.015(4) 0.045(5) 0.021(4) -0.014(4) -0.003(3) 0.003(3)
C102 0.031(5) 0.025(5) 0.069(7) -0.003(5) 0.006(5) -0.007(4)
C103 0.028(5) 0.030(5) 0.103(9) -0.037(6) 0.020(5) -0.013(4)
N1 0.021(3) 0.023(3) 0.016(3) -0.009(3) -0.008(2) 0.012(2)
N2 0.019(3) 0.029(3) 0.016(3) -0.011(3) -0.001(2) 0.003(2)
N3 0.021(3) 0.025(3) 0.013(3) -0.007(3) -0.005(2) 0.001(2)
N4 0.020(3) 0.022(3) 0.011(3) -0.006(3) -0.003(2) 0.006(2)
N5 0.038(4) 0.031(4) 0.012(3) -0.006(3) -0.006(3) 0.006(3)
N6 0.043(4) 0.030(4) 0.021(3) -0.018(3) -0.018(3) 0.012(3)
N7 0.016(3) 0.022(3) 0.011(3) -0.005(2) 0.001(2) 0.006(2)
N8 0.017(3) 0.027(3) 0.012(3) -0.010(2) -0.005(2) 0.006(2)
N100 0.025(4) 0.035(4) 0.018(3) -0.008(3) 0.002(3) -0.002(3)
N101 0.052(6) 0.096(9) 0.055(6) -0.039(6) -0.009(5) 0.017(6)
F1 0.025(2) 0.050(3) 0.036(3) -0.012(3) -0.006(2) 0.007(2)
F2 0.037(3) 0.058(4) 0.024(2) -0.015(3) 0.003(2) 0.011(3)
F3 0.034(3) 0.091(5) 0.032(3) -0.031(3) 0.002(2) -0.011(3)
F4 0.035(3) 0.044(3) 0.079(4) -0.027(3) -0.007(3) -0.004(2)
F5 0.026(2) 0.028(3) 0.043(3) -0.015(2) -0.011(2) 0.012(2)
F6 0.037(3) 0.035(3) 0.067(4) -0.017(3) -0.011(3) 0.009(2)
F7 0.036(3) 0.040(3) 0.035(3) -0.018(2) -0.008(2) -0.008(2)
F8 0.020(2) 0.055(3) 0.041(3) -0.032(3) -0.012(2) 0.016(2)
F9 0.029(3) 0.053(3) 0.027(2) -0.024(2) -0.0030(19) 0.001(2)
Ag1 0.0221(5) 0.0231(5) 0.0188(5) -0.0068(4) -0.0060(3) 0.0042(3)
Ag2 0.0188(5) 0.0222(6) 0.0172(5) -0.0084(4) -0.0047(3) 0.0088(4)
Sb1 0.0162(5) 0.0291(5) 0.0202(5) -0.0096(3) -0.0009(3) 0.0058(3)
Sb2 0.0127(5) 0.0328(6) 0.0209(5) -0.0155(4) -0.0045(3) 0.0082(4)

loop_
_atom_type_symbol
_atom_type_description
_atom_type_scat_dispersion_real
_atom_type_scat_dispersion_imag
_atom_type_scat_source
C C 0.0033 0.0016 'International Tables Vol C Tables 4.2.6.8 and 6.1.1.4'
H H 0 0 'International Tables Vol C Tables 4.2.6.8 and 6.1.1.4'
N N 0.0061 0.0033 'International Tables Vol C Tables 4.2.6.8 and 6.1.1.4'
F F 0.0171 0.0103 'International Tables Vol C Tables 4.2.6.8 and 6.1.1.4'
Ag Ag -0.8971 1.1015 'International Tables Vol C Tables 4.2.6.8 and 6.1.1.4'
Sb Sb -0.5866 1.5461 'International Tables Vol C Tables 4.2.6.8 and 6.1.1.4'

loop_
_geom_angle_atom_site_label_1
_geom_angle_atom_site_label_2
_geom_angle_atom_site_label_3
_geom_angle
_geom_angle_site_symmetry_1
_geom_angle_site_symmetry_3
N1 C1 C2 122.8(7) . .
N1 C1 H1 118.6 . .
C2 C1 H1 118.6 . .
C1 C2 C3 119.4(7) . .
C1 C2 H2 120.3 . .
C3 C2 H2 120.3 . .
C4 C3 C2 118.0(8) . .
C4 C3 H3 121 . .
C2 C3 H3 121 . .
C3 C4 C5 118.3(7) . .
C3 C4 H4 120.9 . .
C5 C4 H4 120.9 . .
N1 C5 C4 123.4(6) . .
N1 C5 C6 116.3(7) . .
C4 C5 C6 120.3(6) . .
N2 C6 C5 111.6(5) . .
N2 C6 H6A 109.3 . .
C5 C6 H6A 109.3 . .
N2 C6 H6B 109.3 . .
C5 C6 H6B 109.3 . .
H6A C6 H6B 108 . .
N2 C7 C8 104.8(7) . 2_664
N2 C7 H7 127.6 . .
C8 C7 H7 127.6 2_664 .
N4 C8 C7 107.6(6) . 2_664
N4 C8 C9 119.6(6) . .
C7 C8 C9 132.6(7) 2_664 .
C10 C9 N5 108.9(6) . .
C10 C9 C8 132.7(7) . .
N5 C9 C8 118.3(7) . .
N7 C10 C9 103.8(6) . .
N7 C10 H10 128.1 . .
C9 C10 H10 128.1 . .
N7 C11 C12 113.2(6) . .
N7 C11 H11A 108.9 . .
C12 C11 H11A 108.9 . .
N7 C11 H11B 108.9 . .
C12 C11 H11B 108.9 . .
H11A C11 H11B 107.8 . .
N8 C12 C13 122.0(7) . .
N8 C12 C11 117.6(7) . .
C13 C12 C11 120.3(8) . .
C14 C13 C12 120.1(7) . .
C14 C13 H13 120 . .
C12 C13 H13 120 . .
C15 C14 C13 117.8(7) . .
C15 C14 H14 121.1 . .
C13 C14 H14 121.1 . .
C14 C15 C16 119.0(7) . .
C14 C15 H15 120.5 . .
C16 C15 H15 120.5 . .
N8 C16 C15 123.9(8) . .
N8 C16 H16 118 . .
C15 C16 H16 118 . .
N100 C100 C101 179.6(9) . .
C100 C101 H10A 109.5 . .
C100 C101 H10B 109.5 . .
H10A C101 H10B 109.5 . .
C100 C101 H10C 109.5 . .
H10A C101 H10C 109.5 . .
H10B C101 H10C 109.5 . .
C103 C102 N101 179.3(13) . .
C102 C103 H10D 109.5 . .
C102 C103 H10E 109.5 . .
H10D C103 H10E 109.5 . .
C102 C103 H10F 109.5 . .
H10D C103 H10F 109.5 . .
H10E C103 H10F 109.5 . .
C1 N1 C5 118.2(7) . .
C1 N1 Ag1 118.6(5) . .
C5 N1 Ag1 122.4(5) . .
C7 N2 N3 111.0(6) . .
C7 N2 C6 129.6(7) . .
N3 N2 C6 119.4(6) . .
N4 N3 N2 106.6(6) 2_664 .
N4 N3 Ag1 138.5(5) 2_664 .
N2 N3 Ag1 114.8(4) . .
N3 N4 C8 110.0(6) 2_664 .
N3 N4 Ag1 130.6(5) 2_664 .
C8 N4 Ag1 117.7(4) . .
N6 N5 C9 108.5(7) . .
N6 N5 Ag1 136.1(5) . .
C9 N5 Ag1 114.1(5) . .
N5 N6 N7 108.0(6) . .
N5 N6 Ag2 127.0(6) . .
N7 N6 Ag2 114.8(4) . .
N6 N7 C10 110.7(6) . .
N6 N7 C11 120.8(6) . .
C10 N7 C11 128.5(6) . .
C16 N8 C12 117.2(6) . .
C16 N8 Ag2 117.9(5) . .
C12 N8 Ag2 124.7(5) . .
C100 N100 Ag1 169.1(6) . .
N100 Ag1 N1 125.2(2) . .
N100 Ag1 N4 107.3(2) . .
N1 Ag1 N4 127.4(2) . .
N100 Ag1 N5 92.9(2) . .
N1 Ag1 N5 109.1(2) . .
N4 Ag1 N5 68.6(2) . .
N100 Ag1 N3 100.6(2) . .
N1 Ag1 N3 78.4(2) . .
N4 Ag1 N3 89.3(2) . .
N5 Ag1 N3 156.8(2) . .
N8 Ag2 N8 180.0(3) 2_665 .
N8 Ag2 N6 95.4(2) 2_665 .
N8 Ag2 N6 84.6(2) . .
N8 Ag2 N6 84.6(2) 2_665 2_665
N8 Ag2 N6 95.4(2) . 2_665
N6 Ag2 N6 180.0(5) . 2_665
F6 Sb1 F1 92.1(3) . .
F6 Sb1 F3 90.6(3) . .
F1 Sb1 F3 90.9(2) . .
F6 Sb1 F4 178.6(2) . .
F1 Sb1 F4 89.4(3) . .
F3 Sb1 F4 89.3(3) . .
F6 Sb1 F2 90.6(3) . .
F1 Sb1 F2 89.7(2) . .
F3 Sb1 F2 178.6(3) . .
F4 Sb1 F2 89.5(3) . .
F6 Sb1 F5 89.9(2) . .
F1 Sb1 F5 178.0(3) . .
F3 Sb1 F5 89.6(2) . .
F4 Sb1 F5 88.7(2) . .
F2 Sb1 F5 89.8(2) . .
F8 Sb2 F8 180.0(4) 2_565 .
F8 Sb2 F9 89.7(2) 2_565 2_565
F8 Sb2 F9 90.3(2) . 2_565
F8 Sb2 F9 90.3(2) 2_565 .
F8 Sb2 F9 89.7(2) . .
F9 Sb2 F9 180.0(4) 2_565 .
F8 Sb2 F7 88.9(2) 2_565 .
F8 Sb2 F7 91.1(2) . .
F9 Sb2 F7 90.0(2) 2_565 .
F9 Sb2 F7 90.0(2) . .
F8 Sb2 F7 91.1(2) 2_565 2_565
F8 Sb2 F7 88.9(2) . 2_565
F9 Sb2 F7 90.0(2) 2_565 2_565
F9 Sb2 F7 90.0(2) . 2_565
F7 Sb2 F7 180.0(3) . 2_565

loop_
_geom_bond_atom_site_label_1
_geom_bond_atom_site_label_2
_geom_bond_distance
_geom_bond_site_symmetry_2
C1 N1 1.346(9) .
C1 C2 1.367(12) .
C1 H1 0.93 .
C2 C3 1.405(13) .
C2 H2 0.93 .
C3 C4 1.394(10) .
C3 H3 0.93 .
C4 C5 1.394(11) .
C4 H4 0.93 .
C5 N1 1.328(10) .
C5 C6 1.510(9) .
C6 N2 1.467(9) .
C6 H6A 0.97 .
C6 H6B 0.97 .
C7 N2 1.336(10) .
C7 C8 1.386(10) 2_664
C7 H7 0.93 .
C8 N4 1.345(11) .
C8 C7 1.386(10) 2_664
C8 C9 1.466(10) .
C9 C10 1.362(10) .
C9 N5 1.357(10) .
C10 N7 1.367(9) .
C10 H10 0.93 .
C11 N7 1.458(9) .
C11 C12 1.519(10) .
C11 H11A 0.97 .
C11 H11B 0.97 .
C12 N8 1.340(11) .
C12 C13 1.381(11) .
C13 C14 1.398(11) .
C13 H13 0.93 .
C14 C15 1.362(12) .
C14 H14 0.93 .
C15 C16 1.383(11) .
C15 H15 0.93 .
C16 N8 1.339(9) .
C16 H16 0.93 .
C100 N100 1.154(11) .
C100 C101 1.438(12) .
C101 H10A 0.96 .
C101 H10B 0.96 .
C101 H10C 0.96 .
C102 C103 1.113(14) .
C102 N101 1.468(15) .
C103 H10D 0.96 .
C103 H10E 0.96 .
C103 H10F 0.96 .
N1 Ag1 2.322(7) .
N2 N3 1.350(9) .
N3 N4 1.312(8) 2_664
N3 Ag1 2.556(6) .
N4 N3 1.312(8) 2_664
N4 Ag1 2.403(6) .
N5 N6 1.308(9) .
N5 Ag1 2.522(7) .
N6 N7 1.324(9) .
N6 Ag2 2.497(7) .
N8 Ag2 2.288(6) .
N100 Ag1 2.301(7) .
F1 Sb1 1.863(5) .
F2 Sb1 1.872(5) .
F3 Sb1 1.870(5) .
F4 Sb1 1.864(6) .
F5 Sb1 1.873(5) .
F6 Sb1 1.845(6) .
F7 Sb2 1.879(5) .
F8 Sb2 1.871(5) .
F9 Sb2 1.876(5) .
Ag2 N8 2.288(6) 2_665
Ag2 N6 2.497(7) 2_665
Sb2 F8 1.871(5) 2_565
Sb2 F9 1.876(5) 2_565
Sb2 F7 1.879(5) 2_565
